data_4079704
loop_
_publ_author_name
'R Thomas'
'Tritschler, Ulrich'
'Roesle, Philipp'
'G\"ottker-Schnetmann, Inigo'
'M\"uller, Heiko M.'
'Caporaso, Lucia'
'Poater, Albert'
'Cavallo, Luigi'
'Mecking, Stefan'

_publ_section_title
;
 Activation and Deactivation of Neutral Palladium(II) Phosphinesulfonato
 Polymerization Catalysts
;
_journal_issue 23
_journal_name_full Organometallics
_journal_page_first 8388
_journal_paper_doi 10.1021/om300969d
_journal_volume 31
_journal_year 2012
_chemical_formula_moiety '0.5 (C34 H32 O9 P2 Pd S2), 0.5 (C38 H40 O9 P2 Pd S2)'
_chemical_formula_sum 'C36 H36 O9 P2 Pd S2'
_chemical_formula_weight 845.11
_chemical_name_systematic
; 
 ? 
;
_space_group_IT_number 15
_symmetry_cell_setting monoclinic
_symmetry_Int_Tables_number 15
_symmetry_space_group_name_Hall '-C 2yc'
_symmetry_space_group_name_H-M 'C 1 2/c 1'
_atom_sites_solution_hydrogens geom
_atom_sites_solution_primary heavy
_atom_sites_solution_secondary difmap
_audit_creation_method SHELXL-97
_cell_angle_alpha 90.00
_cell_angle_beta 99.484(6)
_cell_angle_gamma 90.00
_cell_formula_units_Z 8
_cell_length_a 18.1536(14)
_cell_length_b 11.6821(6)
_cell_length_c 34.931(3)
_cell_measurement_reflns_used 11902
_cell_measurement_temperature 100(2)
_cell_measurement_theta_max 25.57
_cell_measurement_theta_min 2.08
_cell_volume 7306.6(9)
_computing_cell_refinement 'STOE X-AREA'
_computing_data_collection 'STOE X-AREA'
_computing_data_reduction 'STOE X-RED'
_computing_structure_refinement 'SHELXL-97 (Sheldrick, 1997)'
_computing_structure_solution 'SHELXS-97 (Sheldrick, 1990)'
_diffrn_ambient_temperature 100(2)
_diffrn_detector_area_resol_mean 6.67
_diffrn_measured_fraction_theta_full 0.988
_diffrn_measured_fraction_theta_max 0.988
_diffrn_measurement_device_type 'STOE IPDS 2T'
_diffrn_measurement_method 'rotation method'
_diffrn_radiation_monochromator graphite
_diffrn_radiation_source 'fine-focus sealed tube'
_diffrn_radiation_type MoK\a
_diffrn_radiation_wavelength 0.71073
_diffrn_reflns_av_R_equivalents 0.1419
_diffrn_reflns_av_sigmaI/netI 0.1454
_diffrn_reflns_limit_h_max 21
_diffrn_reflns_limit_h_min -22
_diffrn_reflns_limit_k_max 14
_diffrn_reflns_limit_k_min -14
_diffrn_reflns_limit_l_max 42
_diffrn_reflns_limit_l_min -42
_diffrn_reflns_number 42820
_diffrn_reflns_theta_full 25.64
_diffrn_reflns_theta_max 25.64
_diffrn_reflns_theta_min 2.08
_exptl_absorpt_coefficient_mu 0.763
_exptl_absorpt_correction_T_max 0.9658
_exptl_absorpt_correction_T_min 0.8957
_exptl_absorpt_correction_type integration
_exptl_absorpt_process_details 'STOE X-RED32'
_exptl_crystal_colour colourless
_exptl_crystal_density_diffrn 1.537
_exptl_crystal_density_method 'not measured'
_exptl_crystal_description needle
_exptl_crystal_F_000 3456
_exptl_crystal_size_max 0.250
_exptl_crystal_size_mid 0.110
_exptl_crystal_size_min 0.040
_platon_squeeze_details
;
;
_refine_diff_density_max 0.665
_refine_diff_density_min -0.457
_refine_diff_density_rms 0.075
_refine_ls_extinction_method none
_refine_ls_goodness_of_fit_ref 0.878
_refine_ls_hydrogen_treatment constr
_refine_ls_matrix_type full
_refine_ls_number_parameters 466
_refine_ls_number_reflns 6811
_refine_ls_number_restraints 0
_refine_ls_restrained_S_all 0.878
_refine_ls_R_factor_all 0.1543
_refine_ls_R_factor_gt 0.0571
_refine_ls_shift/su_max 0.000
_refine_ls_shift/su_mean 0.000
_refine_ls_structure_factor_coef Fsqd
_refine_ls_weighting_details 'calc w=1/[\s^2^(Fo^2^)+(0.0283P)^2^+0.0000P] where P=(Fo^2^+2Fc^2^)/3'
_refine_ls_weighting_scheme calc
_refine_ls_wR_factor_gt 0.0802
_refine_ls_wR_factor_ref 0.1020
_reflns_number_gt 3312
_reflns_number_total 6811
_reflns_threshold_expression >2sigma(I)
_cod_data_source_file om300969d_si_002.cif
_cod_data_source_block f:\gs12_007
_cod_original_cell_volume 7306.5(9)
_cod_original_sg_symbol_H-M 'C 2/c'
_cod_database_code 4079704

loop_
_symmetry_equiv_pos_as_xyz
'x, y, z'
'-x, y, -z+1/2'
'x+1/2, y+1/2, z'
'-x+1/2, y+1/2, -z+1/2'
'-x, -y, -z'
'x, -y, z-1/2'
'-x+1/2, -y+1/2, -z'
'x+1/2, -y+1/2, z-1/2'

loop_
_atom_site_label
_atom_site_type_symbol
_atom_site_fract_x
_atom_site_fract_y
_atom_site_fract_z
_atom_site_U_iso_or_equiv
_atom_site_adp_type
_atom_site_occupancy
_atom_site_symmetry_multiplicity
_atom_site_calc_flag
_atom_site_refinement_flags
_atom_site_disorder_assembly
_atom_site_disorder_group
C1 C 0.0680(4) 0.6439(6) 0.0662(2) 0.0473(18) Uani 1 1 d . . .
C2 C 0.0789(4) 0.7616(6) 0.06413(18) 0.0478(16) Uani 1 1 d . . .
C3 C 0.0256(4) 0.8259(7) 0.0395(2) 0.063(2) Uani 1 1 d . . .
H3A H 0.0318 0.9063 0.0376 0.076 Uiso 1 1 calc R . .
C4 C -0.0366(5) 0.7731(9) 0.0178(2) 0.080(3) Uani 1 1 d . . .
H4A H -0.0718 0.8172 0.0008 0.096 Uiso 1 1 calc R . .
C5 C -0.0467(5) 0.6576(9) 0.0212(3) 0.079(3) Uani 1 1 d . . .
H5A H -0.0896 0.6223 0.0067 0.094 Uiso 1 1 calc R . .
C6 C 0.0043(5) 0.5920(7) 0.0450(2) 0.059(2) Uani 1 1 d . . .
H6A H -0.0035 0.5120 0.0472 0.071 Uiso 1 1 calc R . .
C7 C 0.2309(4) 0.8531(5) 0.05963(19) 0.0419(17) Uani 1 1 d . . .
C8 C 0.2172(4) 0.8952(5) 0.0211(2) 0.0444(17) Uani 1 1 d . . .
C9 C 0.2754(5) 0.9046(6) 0.0005(2) 0.055(2) Uani 1 1 d . . .
H9A H 0.2665 0.9343 -0.0252 0.066 Uiso 1 1 calc R . .
C10 C 0.3450(5) 0.8718(6) 0.0165(2) 0.055(2) Uani 1 1 d . . .
H10A H 0.3843 0.8789 0.0017 0.066 Uiso 1 1 calc R . .
C11 C 0.3605(4) 0.8285(6) 0.0534(2) 0.0529(19) Uani 1 1 d . . .
H11A H 0.4098 0.8056 0.0641 0.063 Uiso 1 1 calc R . .
C12 C 0.3033(4) 0.8190(5) 0.07474(19) 0.0425(17) Uani 1 1 d . . .
H12A H 0.3136 0.7886 0.1003 0.051 Uiso 1 1 calc R . .
C13 C 0.1285(5) 0.9612(7) -0.0323(2) 0.088(3) Uani 1 1 d . . .
H13A H 0.1485 0.9053 -0.0489 0.105 Uiso 1 1 calc R . .
H13B H 0.1512 1.0362 -0.0352 0.105 Uiso 1 1 calc R . .
H13C H 0.0743 0.9666 -0.0401 0.105 Uiso 1 1 calc R . .
C14 C 0.1242(4) 0.9810(6) 0.0962(2) 0.050(2) Uani 1 1 d . . .
C15 C 0.0621(4) 0.9973(6) 0.1151(2) 0.0473(19) Uani 1 1 d . . .
C16 C 0.0327(4) 1.1059(6) 0.1187(2) 0.054(2) Uani 1 1 d . . .
H16A H -0.0095 1.1160 0.1312 0.065 Uiso 1 1 calc R . .
C17 C 0.0655(4) 1.1983(6) 0.1040(2) 0.058(2) Uani 1 1 d . . .
H17A H 0.0454 1.2726 0.1062 0.070 Uiso 1 1 calc R . .
C18 C 0.1270(4) 1.1849(6) 0.0860(2) 0.059(2) Uani 1 1 d . . .
H18A H 0.1489 1.2500 0.0761 0.071 Uiso 1 1 calc R . .
C19 C 0.1570(4) 1.0792(6) 0.0823(2) 0.0500(19) Uani 1 1 d . . .
H19A H 0.2001 1.0714 0.0703 0.060 Uiso 1 1 calc R . .
C20 C -0.0300(4) 0.9067(7) 0.1470(3) 0.078(3) Uani 1 1 d . . .
H20A H -0.0714 0.9367 0.1281 0.094 Uiso 1 1 calc R . .
H20B H -0.0204 0.9584 0.1693 0.094 Uiso 1 1 calc R . .
H20C H -0.0431 0.8307 0.1556 0.094 Uiso 1 1 calc R . .
C21 C 0.3582(4) 0.7437(8) 0.22916(18) 0.0554(18) Uani 1 1 d . . .
C22 C 0.3151(4) 0.8458(7) 0.2255(2) 0.058(2) Uani 1 1 d . A .
C23 C 0.3290(5) 0.9298(8) 0.2543(2) 0.073(2) Uani 1 1 d . . .
H23A H 0.2987 0.9966 0.2524 0.088 Uiso 1 1 calc R . .
C24 C 0.3862(6) 0.9170(9) 0.2855(3) 0.086(3) Uani 1 1 d . . .
H24A H 0.3961 0.9758 0.3045 0.104 Uiso 1 1 calc R . .
C25 C 0.4293(5) 0.8174(10) 0.2890(2) 0.086(3) Uani 1 1 d . . .
H25A H 0.4684 0.8075 0.3104 0.103 Uiso 1 1 calc R . .
C26 C 0.4143(4) 0.7333(9) 0.2609(2) 0.071(2) Uani 1 1 d . . .
H26A H 0.4438 0.6657 0.2636 0.085 Uiso 1 1 calc R . .
C27 C 0.2565(4) 1.0224(6) 0.1735(2) 0.0522(19) Uani 1 1 d . A .
C28 C 0.3196(4) 1.0436(6) 0.1567(2) 0.057(2) Uani 1 1 d . . .
C29 C 0.3392(5) 1.1520(7) 0.1470(3) 0.076(3) Uani 1 1 d . . .
H29A H 0.3822 1.1646 0.1353 0.092 Uiso 1 1 calc R . .
C30 C 0.2950(5) 1.2415(8) 0.1546(3) 0.095(3) Uani 1 1 d . . .
H30A H 0.3081 1.3171 0.1483 0.114 Uiso 1 1 calc R . .
C31 C 0.2325(5) 1.2250(7) 0.1713(3) 0.082(3) Uani 1 1 d . . .
H31A H 0.2030 1.2886 0.1764 0.099 Uiso 1 1 calc R . .
C32 C 0.2127(4) 1.1167(7) 0.1804(2) 0.071(2) Uani 1 1 d . . .
H32A H 0.1689 1.1053 0.1916 0.085 Uiso 1 1 calc R . .
C33 C 0.4315(4) 0.9638(7) 0.1392(2) 0.065(2) Uani 1 1 d . . .
H33C H 0.4574 0.8901 0.1392 0.078 Uiso 1 1 calc R . .
H33B H 0.4622 1.0170 0.1568 0.078 Uiso 1 1 calc R . .
H33A H 0.4232 0.9955 0.1128 0.078 Uiso 1 1 calc R . .
C34 C 0.1570(4) 0.8856(7) 0.2128(2) 0.065(2) Uani 0.508(12) 1 d P A -1
H34B H 0.1703 0.9354 0.2358 0.078 Uiso 0.508(12) 1 calc PR A -1
H34A H 0.1140 0.9207 0.1958 0.078 Uiso 0.508(12) 1 calc PR A -1
C35 C 0.1344(4) 0.7688(8) 0.2258(2) 0.083(3) Uani 0.508(12) 1 d P A -1
H35A H 0.1017 0.7313 0.2044 0.099 Uiso 0.508(12) 1 calc PR A -1
H35B H 0.1077 0.7778 0.2479 0.099 Uiso 0.508(12) 1 calc PR A -1
H35C H 0.1791 0.7220 0.2337 0.099 Uiso 0.508(12) 1 calc PR A -1
C340 C 0.1570(4) 0.8856(7) 0.2128(2) 0.065(2) Uani 0.492(12) 1 d P A -2
H341 H 0.1703 0.9354 0.2358 0.078 Uiso 0.492(12) 1 calc PR A -2
H342 H 0.1140 0.9207 0.1958 0.078 Uiso 0.492(12) 1 calc PR A -2
C350 C 0.1344(4) 0.7688(8) 0.2258(2) 0.083(3) Uani 0.492(12) 1 d P A -2
H351 H 0.1773 0.7346 0.2432 0.099 Uiso 0.492(12) 1 calc PR A -2
H352 H 0.1225 0.7187 0.2028 0.099 Uiso 0.492(12) 1 calc PR A -2
C360 C 0.0674(8) 0.7716(12) 0.2470(4) 0.065(5) Uani 0.492(12) 1 d P A -2
H361 H 0.0267 0.8151 0.2310 0.078 Uiso 0.492(12) 1 calc PR A -2
H362 H 0.0817 0.8138 0.2717 0.078 Uiso 0.492(12) 1 calc PR A -2
C370 C 0.0366(8) 0.6521(13) 0.2562(6) 0.089(7) Uani 0.492(12) 1 d P A -2
H371 H 0.0784 0.6014 0.2662 0.107 Uiso 0.492(12) 1 calc PR A -2
H372 H 0.0083 0.6192 0.2325 0.107 Uiso 0.492(12) 1 calc PR A -2
H373 H 0.0039 0.6605 0.2757 0.107 Uiso 0.492(12) 1 calc PR A -2
O1 O 0.2033(3) 0.6062(3) 0.10104(12) 0.0467(12) Uani 1 1 d . . .
O2 O 0.1374(4) 0.4506(4) 0.06695(16) 0.089(2) Uani 1 1 d . . .
O3 O 0.1010(3) 0.5179(5) 0.12707(15) 0.097(2) Uani 1 1 d . . .
O4 O 0.1457(3) 0.9250(4) 0.00775(13) 0.0640(15) Uani 1 1 d . . .
O5 O 0.0360(3) 0.8984(4) 0.12924(14) 0.0565(13) Uani 1 1 d . . .
O6 O 0.2643(3) 0.6229(4) 0.18397(14) 0.0531(13) Uani 1 1 d . . .
O7 O 0.3799(3) 0.5345(4) 0.21310(14) 0.0714(16) Uani 1 1 d . . .
O8 O 0.3802(3) 0.6750(4) 0.16163(12) 0.0580(13) Uani 1 1 d . . .
O9 O 0.3607(3) 0.9474(4) 0.15193(13) 0.0552(13) Uani 1 1 d . . .
P1 P 0.16001(10) 0.83966(14) 0.09076(5) 0.0410(5) Uani 1 1 d . . .
P2 P 0.23626(12) 0.87832(17) 0.18666(6) 0.0504(5) Uani 1 1 d . . .
S1 S 0.13084(14) 0.54577(17) 0.09322(6) 0.0621(6) Uani 1 1 d . . .
S2 S 0.34700(12) 0.63501(16) 0.19403(5) 0.0570(5) Uani 1 1 d . . .
Pd1 Pd 0.21451(3) 0.73861(4) 0.142129(15) 0.04254(16) Uani 1 1 d . A .

loop_
_atom_site_aniso_label
_atom_site_aniso_U_11
_atom_site_aniso_U_22
_atom_site_aniso_U_33
_atom_site_aniso_U_23
_atom_site_aniso_U_13
_atom_site_aniso_U_12
C1 0.049(5) 0.054(5) 0.046(4) -0.009(4) 0.029(4) -0.015(4)
C2 0.050(4) 0.044(4) 0.050(4) -0.018(4) 0.011(3) -0.005(4)
C3 0.054(6) 0.057(5) 0.078(6) -0.020(5) 0.012(5) 0.004(4)
C4 0.056(6) 0.093(7) 0.087(6) -0.036(6) -0.005(5) 0.001(5)
C5 0.047(6) 0.096(7) 0.097(8) -0.049(6) 0.024(5) -0.017(5)
C6 0.053(5) 0.064(5) 0.069(6) -0.024(5) 0.035(5) -0.010(5)
C7 0.049(5) 0.032(4) 0.044(4) -0.013(3) 0.006(4) -0.002(3)
C8 0.059(5) 0.033(4) 0.041(4) -0.009(3) 0.006(4) 0.002(4)
C9 0.088(7) 0.043(4) 0.038(4) -0.001(3) 0.024(5) -0.003(4)
C10 0.075(6) 0.047(4) 0.051(5) -0.014(4) 0.033(5) -0.014(4)
C11 0.051(5) 0.052(4) 0.057(5) -0.016(4) 0.015(4) -0.006(4)
C12 0.046(5) 0.043(4) 0.041(4) -0.001(3) 0.016(4) -0.009(4)
C13 0.111(8) 0.076(6) 0.067(6) -0.008(5) -0.015(5) 0.038(6)
C14 0.047(5) 0.045(4) 0.058(5) -0.019(4) 0.007(4) 0.005(4)
C15 0.037(5) 0.051(4) 0.053(5) -0.010(4) 0.007(4) 0.000(4)
C16 0.043(4) 0.059(5) 0.059(5) -0.022(4) 0.008(4) 0.017(4)
C17 0.073(6) 0.047(5) 0.052(5) -0.007(4) 0.004(4) 0.013(4)
C18 0.072(6) 0.049(4) 0.056(5) -0.001(4) 0.013(4) 0.005(4)
C19 0.056(5) 0.042(4) 0.053(5) 0.000(3) 0.014(4) 0.008(4)
C20 0.053(5) 0.085(6) 0.108(7) -0.014(5) 0.046(5) -0.005(5)
C21 0.054(5) 0.081(5) 0.032(4) 0.005(5) 0.010(3) -0.004(5)
C22 0.054(5) 0.078(6) 0.044(5) -0.005(4) 0.019(4) -0.012(4)
C23 0.074(6) 0.102(7) 0.044(5) -0.011(5) 0.013(5) -0.012(5)
C24 0.090(8) 0.113(8) 0.054(6) -0.005(6) 0.007(6) -0.017(7)
C25 0.086(7) 0.126(8) 0.039(5) 0.006(6) -0.006(5) -0.023(7)
C26 0.054(5) 0.106(7) 0.056(5) 0.015(6) 0.017(4) -0.008(6)
C27 0.050(5) 0.054(5) 0.052(5) -0.017(4) 0.003(4) -0.007(4)
C28 0.057(5) 0.052(5) 0.060(5) -0.011(4) 0.006(4) 0.006(4)
C29 0.062(6) 0.060(6) 0.110(7) -0.008(5) 0.024(5) -0.014(5)
C30 0.078(6) 0.054(5) 0.154(9) -0.017(7) 0.020(6) -0.013(6)
C31 0.069(6) 0.057(6) 0.121(7) -0.027(5) 0.016(5) -0.001(5)
C32 0.058(6) 0.064(6) 0.091(7) -0.033(5) 0.015(5) 0.000(5)
C33 0.055(5) 0.073(5) 0.071(6) -0.003(4) 0.023(5) 0.001(4)
C34 0.053(5) 0.092(6) 0.057(5) -0.022(4) 0.027(4) 0.005(5)
C35 0.078(6) 0.099(7) 0.082(6) -0.004(6) 0.048(5) -0.001(6)
C340 0.053(5) 0.092(6) 0.057(5) -0.022(4) 0.027(4) 0.005(5)
C350 0.078(6) 0.099(7) 0.082(6) -0.004(6) 0.048(5) -0.001(6)
C360 0.069(11) 0.063(11) 0.073(10) -0.013(9) 0.042(9) -0.001(9)
C370 0.058(11) 0.084(13) 0.135(19) 0.029(12) 0.043(14) 0.024(9)
O1 0.059(3) 0.037(2) 0.048(3) -0.008(2) 0.022(2) -0.002(2)
O2 0.155(6) 0.035(3) 0.067(4) -0.015(3) -0.008(4) -0.010(3)
O3 0.095(5) 0.145(5) 0.052(4) 0.024(4) 0.021(3) -0.053(4)
O4 0.085(4) 0.065(3) 0.038(3) -0.005(2) -0.002(3) 0.031(3)
O5 0.052(3) 0.053(3) 0.071(3) -0.014(3) 0.031(3) -0.009(3)
O6 0.054(4) 0.053(3) 0.059(3) 0.005(2) 0.029(3) 0.001(3)
O7 0.076(4) 0.078(4) 0.067(4) 0.028(3) 0.031(3) 0.023(3)
O8 0.064(3) 0.073(3) 0.044(3) 0.018(2) 0.032(3) 0.017(3)
O9 0.048(3) 0.065(3) 0.056(3) -0.006(3) 0.020(3) -0.004(3)
P1 0.0411(11) 0.0376(10) 0.0467(11) -0.0088(8) 0.0149(9) -0.0034(9)
P2 0.0494(13) 0.0590(12) 0.0459(12) -0.0093(10) 0.0171(10) 0.0037(10)
S1 0.0955(18) 0.0499(12) 0.0426(12) 0.0001(10) 0.0168(12) -0.0231(12)
S2 0.0634(15) 0.0644(13) 0.0485(12) 0.0137(10) 0.0251(11) 0.0131(11)
Pd1 0.0485(3) 0.0398(3) 0.0430(3) -0.0044(3) 0.0188(2) -0.0023(3)

loop_
_atom_type_symbol
_atom_type_description
_atom_type_scat_dispersion_real
_atom_type_scat_dispersion_imag
_atom_type_scat_source
C C 0.0033 0.0016 'International Tables Vol C Tables 4.2.6.8 and 6.1.1.4'
H H 0.0000 0.0000 'International Tables Vol C Tables 4.2.6.8 and 6.1.1.4'
O O 0.0106 0.0060 'International Tables Vol C Tables 4.2.6.8 and 6.1.1.4'
P P 0.1023 0.0942 'International Tables Vol C Tables 4.2.6.8 and 6.1.1.4'
S S 0.1246 0.1234 'International Tables Vol C Tables 4.2.6.8 and 6.1.1.4'
Pd Pd -0.9988 1.0072 'International Tables Vol C Tables 4.2.6.8 and 6.1.1.4'

loop_
_geom_angle_atom_site_label_1
_geom_angle_atom_site_label_2
_geom_angle_atom_site_label_3
_geom_angle
C2 C1 C6 120.7(7)
C2 C1 S1 125.5(6)
C6 C1 S1 113.8(6)
C1 C2 C3 118.1(7)
C1 C2 P1 124.7(6)
C3 C2 P1 117.2(6)
C4 C3 C2 120.7(8)
C5 C4 C3 119.8(9)
C4 C5 C6 121.0(9)
C5 C6 C1 119.6(8)
C12 C7 C8 117.8(6)
C12 C7 P1 117.7(5)
C8 C7 P1 124.5(6)
O4 C8 C9 125.1(7)
O4 C8 C7 115.2(6)
C9 C8 C7 119.7(7)
C10 C9 C8 120.4(7)
C9 C10 C11 121.9(7)
C10 C11 C12 118.8(7)
C11 C12 C7 121.4(7)
C15 C14 C19 117.7(6)
C15 C14 P1 120.3(5)
C19 C14 P1 121.9(5)
O5 C15 C16 125.1(6)
O5 C15 C14 113.9(6)
C16 C15 C14 120.9(7)
C17 C16 C15 119.2(6)
C16 C17 C18 121.0(7)
C19 C18 C17 120.8(7)
C18 C19 C14 120.3(7)
C26 C21 C22 118.0(8)
C26 C21 S2 118.9(7)
C22 C21 S2 123.0(5)
C23 C22 C21 119.5(7)
C23 C22 P2 114.3(6)
C21 C22 P2 126.2(5)
C24 C23 C22 121.0(9)
C23 C24 C25 119.7(9)
C26 C25 C24 119.2(9)
C21 C26 C25 122.7(9)
C28 C27 C32 117.5(7)
C28 C27 P2 119.4(6)
C32 C27 P2 123.1(6)
C29 C28 O9 123.9(7)
C29 C28 C27 122.1(7)
O9 C28 C27 114.0(6)
C30 C29 C28 118.2(8)
C31 C30 C29 121.8(9)
C32 C31 C30 119.9(8)
C31 C32 C27 120.5(8)
C35 C34 P2 112.5(5)
S1 O1 Pd1 117.5(2)
C8 O4 C13 116.8(6)
C15 O5 C20 117.4(5)
S2 O6 Pd1 114.0(2)
C28 O9 C33 117.3(6)
C14 P1 C7 106.7(3)
C14 P1 C2 103.6(3)
C7 P1 C2 108.9(3)
C14 P1 Pd1 121.4(3)
C7 P1 Pd1 105.2(2)
C2 P1 Pd1 110.7(2)
C27 P2 C34 107.1(4)
C27 P2 C22 102.4(3)
C34 P2 C22 102.8(3)
C27 P2 Pd1 121.6(2)
C34 P2 Pd1 108.5(3)
C22 P2 Pd1 112.8(3)
O3 S1 O2 115.6(4)
O3 S1 O1 114.0(3)
O2 S1 O1 108.5(3)
O3 S1 C1 107.0(4)
O2 S1 C1 105.7(3)
O1 S1 C1 105.3(3)
O7 S2 O8 115.7(3)
O7 S2 O6 111.0(3)
O8 S2 O6 112.4(3)
O7 S2 C21 106.1(4)
O8 S2 C21 107.4(3)
O6 S2 C21 103.3(3)
O6 Pd1 O1 89.07(17)
O6 Pd1 P1 171.02(14)
O1 Pd1 P1 81.95(13)
O6 Pd1 P2 88.80(13)
O1 Pd1 P2 175.51(14)
P1 Pd1 P2 100.15(7)

loop_
_geom_bond_atom_site_label_1
_geom_bond_atom_site_label_2
_geom_bond_distance
C1 C2 1.393(9)
C1 C6 1.404(10)
C1 S1 1.774(8)
C2 C3 1.402(10)
C2 P1 1.847(7)
C3 C4 1.395(10)
C4 C5 1.370(12)
C5 C6 1.372(11)
C7 C12 1.392(9)
C7 C8 1.416(9)
C7 P1 1.823(7)
C8 O4 1.351(8)
C8 C9 1.378(9)
C9 C10 1.349(10)
C10 C11 1.372(10)
C11 C12 1.379(8)
C13 O4 1.447(8)
C14 C15 1.410(9)
C14 C19 1.414(9)
C14 P1 1.796(7)
C15 O5 1.372(7)
C15 C16 1.390(9)
C16 C17 1.372(9)
C17 C18 1.378(9)
C18 C19 1.364(9)
C20 O5 1.440(7)
C21 C26 1.382(9)
C21 C22 1.422(10)
C21 S2 1.754(8)
C22 C23 1.398(10)
C22 P2 1.841(8)
C23 C24 1.386(11)
C24 C25 1.397(12)
C25 C26 1.384(11)
C27 C28 1.394(9)
C27 C32 1.403(9)
C27 P2 1.798(7)
C28 C29 1.372(10)
C28 O9 1.374(8)
C29 C30 1.371(11)
C30 C31 1.371(10)
C31 C32 1.367(11)
C33 O9 1.441(7)
C34 C35 1.515(11)
C34 P2 1.829(7)
C360 C370 1.557(19)
O1 S1 1.478(5)
O1 Pd1 2.097(4)
O2 S1 1.459(5)
O3 S1 1.417(5)
O6 S2 1.491(5)
O6 Pd1 2.085(5)
O7 S2 1.431(5)
O8 S2 1.445(4)
P1 Pd1 2.2377(19)
P2 Pd1 2.244(2)

loop_
_geom_torsion_atom_site_label_1
_geom_torsion_atom_site_label_2
_geom_torsion_atom_site_label_3
_geom_torsion_atom_site_label_4
_geom_torsion
C6 C1 C2 C3 -1.7(9)
S1 C1 C2 C3 176.3(5)
C6 C1 C2 P1 179.7(5)
S1 C1 C2 P1 -2.3(8)
C1 C2 C3 C4 0.0(10)
P1 C2 C3 C4 178.8(6)
C2 C3 C4 C5 1.5(12)
C3 C4 C5 C6 -1.3(13)
C4 C5 C6 C1 -0.4(11)
C2 C1 C6 C5 1.9(10)
S1 C1 C6 C5 -176.3(6)
C12 C7 C8 O4 178.8(5)
P1 C7 C8 O4 -0.9(8)
C12 C7 C8 C9 -2.0(9)
P1 C7 C8 C9 178.3(5)
O4 C8 C9 C10 -179.7(6)
C7 C8 C9 C10 1.3(10)
C8 C9 C10 C11 -0.1(11)
C9 C10 C11 C12 -0.3(10)
C10 C11 C12 C7 -0.5(10)
C8 C7 C12 C11 1.6(9)
P1 C7 C12 C11 -178.6(5)
C19 C14 C15 O5 -177.1(6)
P1 C14 C15 O5 2.2(9)
C19 C14 C15 C16 2.2(11)
P1 C14 C15 C16 -178.5(6)
O5 C15 C16 C17 178.4(7)
C14 C15 C16 C17 -0.8(11)
C15 C16 C17 C18 -0.4(11)
C16 C17 C18 C19 0.1(11)
C17 C18 C19 C14 1.4(11)
C15 C14 C19 C18 -2.5(11)
P1 C14 C19 C18 178.3(6)
C26 C21 C22 C23 -1.9(10)
S2 C21 C22 C23 -178.2(5)
C26 C21 C22 P2 -178.4(5)
S2 C21 C22 P2 5.4(9)
C21 C22 C23 C24 2.7(11)
P2 C22 C23 C24 179.5(6)
C22 C23 C24 C25 -1.9(13)
C23 C24 C25 C26 0.5(13)
C22 C21 C26 C25 0.5(10)
S2 C21 C26 C25 176.9(6)
C24 C25 C26 C21 0.2(12)
C32 C27 C28 C29 0.0(12)
P2 C27 C28 C29 -178.2(6)
C32 C27 C28 O9 178.2(6)
P2 C27 C28 O9 0.0(9)
O9 C28 C29 C30 -177.4(8)
C27 C28 C29 C30 0.6(13)
C28 C29 C30 C31 -0.5(14)
C29 C30 C31 C32 -0.3(14)
C30 C31 C32 C27 1.0(13)
C28 C27 C32 C31 -0.8(12)
P2 C27 C32 C31 177.3(7)
C9 C8 O4 C13 4.9(9)
C7 C8 O4 C13 -176.0(6)
C16 C15 O5 C20 4.3(10)
C14 C15 O5 C20 -176.5(6)
C29 C28 O9 C33 5.5(10)
C27 C28 O9 C33 -172.6(6)
C15 C14 P1 C7 172.6(6)
C19 C14 P1 C7 -8.1(7)
C15 C14 P1 C2 57.8(7)
C19 C14 P1 C2 -123.0(6)
C15 C14 P1 Pd1 -67.2(7)
C19 C14 P1 Pd1 112.0(6)
C12 C7 P1 C14 120.1(5)
C8 C7 P1 C14 -60.2(6)
C12 C7 P1 C2 -128.7(5)
C8 C7 P1 C2 51.0(6)
C12 C7 P1 Pd1 -10.0(5)
C8 C7 P1 Pd1 169.7(5)
C1 C2 P1 C14 -152.9(6)
C3 C2 P1 C14 28.4(6)
C1 C2 P1 C7 93.8(6)
C3 C2 P1 C7 -84.9(6)
C1 C2 P1 Pd1 -21.4(6)
C3 C2 P1 Pd1 160.0(5)
C28 C27 P2 C34 173.4(6)
C32 C27 P2 C34 -4.7(7)
C28 C27 P2 C22 65.7(6)
C32 C27 P2 C22 -112.5(7)
C28 C27 P2 Pd1 -61.2(7)
C32 C27 P2 Pd1 120.7(6)
C35 C34 P2 C27 -179.7(6)
C35 C34 P2 C22 -72.2(7)
C35 C34 P2 Pd1 47.4(6)
C23 C22 P2 C27 49.2(6)
C21 C22 P2 C27 -134.2(6)
C23 C22 P2 C34 -61.8(6)
C21 C22 P2 C34 114.8(6)
C23 C22 P2 Pd1 -178.4(5)
C21 C22 P2 Pd1 -1.8(7)
Pd1 O1 S1 O3 -44.1(4)
Pd1 O1 S1 O2 -174.4(3)
Pd1 O1 S1 C1 72.8(3)
C2 C1 S1 O3 103.2(6)
C6 C1 S1 O3 -78.7(5)
C2 C1 S1 O2 -133.1(6)
C6 C1 S1 O2 45.0(5)
C2 C1 S1 O1 -18.4(6)
C6 C1 S1 O1 159.8(4)
Pd1 O6 S2 O7 -162.2(3)
Pd1 O6 S2 O8 -30.9(4)
Pd1 O6 S2 C21 84.5(3)
C26 C21 S2 O7 22.8(6)
C22 C21 S2 O7 -161.0(5)
C26 C21 S2 O8 -101.4(6)
C22 C21 S2 O8 74.8(6)
C26 C21 S2 O6 139.7(5)
C22 C21 S2 O6 -44.1(6)
S2 O6 Pd1 O1 103.8(3)
S2 O6 Pd1 P1 102.8(9)
S2 O6 Pd1 P2 -72.2(3)
S1 O1 Pd1 O6 96.3(3)
S1 O1 Pd1 P1 -83.9(3)
S1 O1 Pd1 P2 158.0(15)
C14 P1 Pd1 O6 169.1(9)
C7 P1 Pd1 O6 -70.0(9)
C2 P1 Pd1 O6 47.5(9)
C14 P1 Pd1 O1 168.0(3)
C7 P1 Pd1 O1 -71.1(2)
C2 P1 Pd1 O1 46.4(2)
C14 P1 Pd1 P2 -16.0(3)
C7 P1 Pd1 P2 104.9(2)
C2 P1 Pd1 P2 -137.6(2)
C27 P2 Pd1 O6 146.9(3)
C34 P2 Pd1 O6 -88.3(3)
C22 P2 Pd1 O6 24.8(3)
C27 P2 Pd1 O1 85.2(17)
C34 P2 Pd1 O1 -150.0(17)
C22 P2 Pd1 O1 -36.9(17)
C27 P2 Pd1 P1 -32.3(3)
C34 P2 Pd1 P1 92.5(3)
C22 P2 Pd1 P1 -154.4(2)

loop_
_platon_squeeze_void_nr
_platon_squeeze_void_average_x
_platon_squeeze_void_average_y
_platon_squeeze_void_average_z
_platon_squeeze_void_volume
_platon_squeeze_void_count_electrons
_platon_squeeze_void_content
1 0.250 0.250 0.000 129 24 ' '
2 0.750 0.250 0.500 129 24 ' '
3 0.521 0.167 0.167 7 1 ' '
4 0.479 0.167 0.333 7 1 ' '
5 0.021 0.333 0.667 7 1 ' '
6 0.979 0.333 0.833 7 1 ' '
7 0.750 0.750 0.000 129 24 ' '
8 0.250 0.750 0.500 129 24 ' '
9 0.021 0.667 0.167 7 1 ' '
10 0.979 0.667 0.333 7 1 ' '
11 0.521 0.833 0.667 7 1 ' '
12 0.479 0.833 0.833 7 1 ' '
